data_7247021
loop_
_publ_author_name
'Brown, Matthew L.'
'Karpiuk, Thomas E.'
'Leznoff, Daniel B.'

_publ_section_title
;
 Emissive lanthanide dicyanoaurate coordination polymers with
 2,2&#x2032;-bipyridine dioxide antenna groups and their hydration states
;
_journal_issue 33
_journal_name_full CrystEngComm
_journal_page_first 4658
_journal_page_last 4668
_journal_paper_doi 10.1039/D3CE00583F
_journal_volume 25
_journal_year 2023
_chemical_formula_moiety
;
0.5(C52 H32 Au6 Tb2 N20 O8), 2(C2 H6 O), 2(H2 O)
;
_chemical_formula_sum 'C30 H32 Au3 N10 O8 Tb'
_chemical_formula_weight 1410.47
_space_group_crystal_system monoclinic
_space_group_IT_number 15
_space_group_name_Hall '-C 2yc'
_space_group_name_H-M_alt 'C 1 2/c 1'
_atom_sites_solution_hydrogens mixed
_atom_sites_solution_primary direct
_audit_creation_date 2020-04-15
_audit_creation_method
;
Olex2 1.2
(compiled 2018.05.29 svn.r3508 for OlexSys, GUI svn.r5506)
;
_audit_update_record
;
2022-12-01 deposited with the CCDC.	2023-07-05 downloaded from the CCDC.
;
_cell_angle_alpha 90
_cell_angle_beta 99.626(3)
_cell_angle_gamma 90
_cell_formula_units_Z 4
_cell_length_a 10.8870(7)
_cell_length_b 18.0157(13)
_cell_length_c 19.5884(14)
_cell_measurement_reflns_used 9837
_cell_measurement_temperature 150(2)
_cell_measurement_theta_max 37.948
_cell_measurement_theta_min 2.307
_cell_volume 3787.9(5)
_computing_cell_refinement 'SAINT v8.37A (Bruker, 2015)'
_computing_data_reduction 'SAINT v8.37A (Bruker, 2015)'
_computing_molecular_graphics 'Olex2 & ShelxLE'
_computing_publication_material 'Olex2 (Dolomanov et al., 2009)'
_computing_structure_refinement 'ShelXL (Sheldrick, 2015)'
_computing_structure_solution 'ShelXT (Sheldrick, 2015)'
_diffrn_ambient_temperature 150(2)
_diffrn_detector 'Bruker APEX2 area detector'
_diffrn_detector_area_resol_mean 7.9
_diffrn_detector_type 'CCD area detector'
_diffrn_measured_fraction_theta_full 0.999
_diffrn_measured_fraction_theta_max 0.999
_diffrn_measurement_device 'three-circle diffractometer'
_diffrn_measurement_device_type 'Bruker APEX-II CCD'
_diffrn_measurement_method '\f and \w scans'
_diffrn_radiation_monochromator 'horizontally mounted graphite crystal'
_diffrn_radiation_probe x-ray
_diffrn_radiation_type MoK\a
_diffrn_radiation_wavelength 0.71073
_diffrn_reflns_av_R_equivalents 0.0750
_diffrn_reflns_av_unetI/netI 0.0257
_diffrn_reflns_Laue_measured_fraction_full 0.999
_diffrn_reflns_Laue_measured_fraction_max 0.999
_diffrn_reflns_limit_h_max 13
_diffrn_reflns_limit_h_min -13
_diffrn_reflns_limit_k_max 22
_diffrn_reflns_limit_k_min -22
_diffrn_reflns_limit_l_max 24
_diffrn_reflns_limit_l_min -24
_diffrn_reflns_number 67387
_diffrn_reflns_point_group_measured_fraction_full 0.999
_diffrn_reflns_point_group_measured_fraction_max 0.999
_diffrn_reflns_theta_full 25.242
_diffrn_reflns_theta_max 26.372
_diffrn_reflns_theta_min 2.109
_diffrn_source 'Sealed tube'
_diffrn_standards_number 0
_exptl_absorpt_coefficient_mu 13.487
_exptl_absorpt_correction_T_max 0.7474
_exptl_absorpt_correction_T_min 0.3665
_exptl_absorpt_correction_type multi-scan
_exptl_absorpt_process_details
;
SADABS-2016/2 (Bruker,2016/2) was used for absorption correction. 
wR2(int) was 0.1635 before and 0.0828 after correction. 
The Ratio of minimum to maximum transmission is 0.4904. 
;
_exptl_crystal_colour colourless
_exptl_crystal_colour_primary colourless
_exptl_crystal_density_diffrn 2.473
_exptl_crystal_description irregular
_exptl_crystal_F_000 2592
_exptl_crystal_preparation 'Slow evaporation from 50:50 EtOH:H2O,Luminescent'
_exptl_crystal_recrystallization_method 'Slow evaporation from 50:50 EtOH:H2O'
_exptl_crystal_size_max 0.82
_exptl_crystal_size_mid 0.15
_exptl_crystal_size_min 0.05
_refine_diff_density_max 2.124
_refine_diff_density_min -1.883
_refine_diff_density_rms 0.339
_refine_ls_extinction_method none
_refine_ls_goodness_of_fit_ref 1.047
_refine_ls_hydrogen_treatment mixed
_refine_ls_matrix_type full
_refine_ls_number_parameters 245
_refine_ls_number_reflns 3878
_refine_ls_number_restraints 4
_refine_ls_restrained_S_all 1.047
_refine_ls_R_factor_all 0.0438
_refine_ls_R_factor_gt 0.0362
_refine_ls_shift/su_max 0.000
_refine_ls_shift/su_mean 0.000
_refine_ls_structure_factor_coef Fsqd
_refine_ls_weighting_details 'w=1/[\s^2^(Fo^2^)+(0.0737P)^2^+196.4647P] where P=(Fo^2^+2Fc^2^)/3'
_refine_ls_weighting_scheme calc
_refine_ls_wR_factor_gt 0.1234
_refine_ls_wR_factor_ref 0.1307
_reflns_Friedel_coverage 0.000
_reflns_number_gt 3432
_reflns_number_total 3878
_reflns_threshold_expression 'I > 2\s(I)'
_cod_data_source_file d3ce00583f2.cif
_cod_data_source_block TbEW
_cod_depositor_comments 'Adding full bibliography for 7247008--7247022.cif.'
_cod_database_code 7247021
_shelx_shelxl_version_number 2018/3
_shelx_space_group_comment
;
The symmetry employed for this shelxl refinement is uniquely defined
by the following loop, which should always be used as a source of
symmetry information in preference to the above space-group names.
They are only intended as comments.
;
_shelx_estimated_absorpt_t_max 0.552
_shelx_estimated_absorpt_t_min 0.032
_olex2_refinement_description
;
1. Fixed Uiso
 At 1.2 times of:
  All C(H) groups, All C(H,H) groups
 At 1.5 times of:
  All C(H,H,H) groups, All O(H) groups, All O(H,H) groups
2. Restrained distances
 H2-N3
 2.18 with sigma of 0.02
 H1A-H1B
 1.31 with sigma of 0.02
 O1-H1A = O1-H1B
 0.82 with sigma of 0.02
3.a Secondary CH2 refined with riding coordinates:
 C21(H21A,H21B)
3.b Aromatic/amide H refined with riding coordinates:
 C10(H10), C11(H11), C12(H12), C13(H13), C16(H16), C17(H17), C18(H18), C19(H19)
3.c Idealised Me refined as rotating group:
 C22(H22A,H22B,H22C)
3.d Idealised tetrahedral OH refined as rotating group:
 O2(H2)
;
_olex2_date_sample_data_collection 2018-04-09
_olex2_exptl_crystal_mounting_method 'MiTeGen dual-thickness MicroMount using parabar oil'

loop_
_space_group_symop_operation_xyz
'x, y, z'
'-x, y, -z+1/2'
'x+1/2, y+1/2, z'
'-x+1/2, y+1/2, -z+1/2'
'-x, -y, -z'
'x, -y, z-1/2'
'-x+1/2, -y+1/2, -z'
'x+1/2, -y+1/2, z-1/2'

loop_
_atom_site_label
_atom_site_type_symbol
_atom_site_fract_x
_atom_site_fract_y
_atom_site_fract_z
_atom_site_U_iso_or_equiv
_atom_site_adp_type
_atom_site_occupancy
_atom_site_site_symmetry_order
_atom_site_calc_flag
_atom_site_refinement_flags_posn
_atom_site_refinement_flags_adp
_atom_site_refinement_flags_occupancy
_atom_site_disorder_assembly
_atom_site_disorder_group
Au1 Au 0.14937(3) 0.34063(2) 0.03029(2) 0.01883(14) Uani 1 1 d . . . . .
Tb1 Tb 0.500000 0.44716(4) 0.250000 0.01126(17) Uani 1 2 d S T P . .
O1 O 0.4142(7) 0.3463(4) 0.3037(4) 0.0180(15) Uani 1 1 d D . . . .
H1A H 0.445(9) 0.310(5) 0.326(6) 0.027 Uiso 1 1 d DR . . . .
H1B H 0.340(3) 0.345(6) 0.307(7) 0.027 Uiso 1 1 d DR . . . .
N1 N 0.3291(8) 0.4020(5) 0.1587(4) 0.0196(18) Uani 1 1 d . . . . .
C1 C 0.2601(9) 0.3824(6) 0.1130(5) 0.021(2) Uani 1 1 d . . . . .
Au2 Au 0.000000 0.500000 0.500000 0.02882(19) Uani 1 2 d S T P . .
O2 O 0.1668(9) 0.3449(6) 0.3020(6) 0.048(3) Uani 1 1 d . . . . .
H2 H 0.157893 0.386868 0.319211 0.073 Uiso 1 1 calc DGR . . . .
N2 N 0.0032(10) 0.2636(6) -0.1014(5) 0.030(2) Uani 1 1 d . . . . .
C2 C 0.0527(10) 0.2938(7) -0.0529(5) 0.023(2) Uani 1 1 d . . . . .
N3 N 0.0580(11) 0.4823(9) 0.3498(7) 0.050(3) Uani 1 1 d D . . . .
C3 C 0.0351(11) 0.4927(8) 0.4046(7) 0.034(3) Uani 1 1 d . . . . .
O10 O 0.3427(6) 0.4869(4) 0.3092(4) 0.0169(14) Uani 1 1 d . . . . .
N10 N 0.2985(7) 0.5544(5) 0.3000(4) 0.0162(17) Uani 1 1 d . . . . .
C10 C 0.2008(9) 0.5681(7) 0.2489(5) 0.021(2) Uani 1 1 d . . . . .
H10 H 0.165408 0.528965 0.219561 0.025 Uiso 1 1 calc R . . . .
O11 O 0.5719(6) 0.5542(4) 0.3165(3) 0.0177(15) Uani 1 1 d . . . . .
N11 N 0.5628(7) 0.5653(5) 0.3827(4) 0.0157(17) Uani 1 1 d . . . . .
C11 C 0.1532(10) 0.6384(7) 0.2395(6) 0.025(2) Uani 1 1 d . . . . .
H11 H 0.086979 0.647986 0.202385 0.030 Uiso 1 1 calc R . . . .
C12 C 0.2002(11) 0.6958(7) 0.2832(6) 0.028(2) Uani 1 1 d . . . . .
H12 H 0.165899 0.744386 0.277731 0.034 Uiso 1 1 calc R . . . .
C13 C 0.2990(11) 0.6796(7) 0.3353(6) 0.026(2) Uani 1 1 d . . . . .
H13 H 0.332542 0.717768 0.366405 0.031 Uiso 1 1 calc R . . . .
C14 C 0.3494(9) 0.6100(6) 0.3430(5) 0.0161(19) Uani 1 1 d . . . . .
C15 C 0.4534(9) 0.5917(6) 0.3995(5) 0.017(2) Uani 1 1 d . . . . .
C16 C 0.4465(10) 0.6078(6) 0.4676(5) 0.021(2) Uani 1 1 d . . . . .
H16 H 0.372008 0.628053 0.479161 0.025 Uiso 1 1 calc R . . . .
C17 C 0.5478(11) 0.5946(7) 0.5193(6) 0.028(2) Uani 1 1 d . . . . .
H17 H 0.542707 0.604614 0.566355 0.034 Uiso 1 1 calc R . . . .
C18 C 0.6573(11) 0.5663(7) 0.5012(6) 0.030(3) Uani 1 1 d . . . . .
H18 H 0.726879 0.555483 0.535937 0.036 Uiso 1 1 calc R . . . .
C19 C 0.6635(10) 0.5543(6) 0.4321(6) 0.022(2) Uani 1 1 d . . . . .
H19 H 0.739483 0.538091 0.419257 0.027 Uiso 1 1 calc R . . . .
C21 C 0.0998(14) 0.2920(12) 0.3333(10) 0.062(5) Uani 1 1 d . . . . .
H21A H 0.091362 0.246574 0.304427 0.075 Uiso 1 1 calc R . . . .
H21B H 0.014968 0.311484 0.333810 0.075 Uiso 1 1 calc R . . . .
C22 C 0.1543(17) 0.2720(13) 0.4027(11) 0.073(6) Uani 1 1 d . . . . .
H22A H 0.237309 0.250882 0.402784 0.110 Uiso 1 1 calc GR . . . .
H22B H 0.101462 0.235182 0.420571 0.110 Uiso 1 1 calc GR . . . .
H22C H 0.161407 0.316248 0.432206 0.110 Uiso 1 1 calc GR . . . .

loop_
_atom_site_aniso_label
_atom_site_aniso_U_11
_atom_site_aniso_U_22
_atom_site_aniso_U_33
_atom_site_aniso_U_23
_atom_site_aniso_U_13
_atom_site_aniso_U_12
Au1 0.0153(2) 0.0268(3) 0.0129(2) -0.00232(14) -0.00230(14) -0.00436(15)
Tb1 0.0092(3) 0.0168(3) 0.0072(3) 0.000 -0.0004(2) 0.000
O1 0.017(3) 0.014(4) 0.022(4) 0.007(3) -0.001(3) -0.001(3)
N1 0.021(4) 0.017(5) 0.019(4) -0.003(3) -0.002(3) -0.005(3)
C1 0.017(5) 0.026(6) 0.020(5) 0.005(4) 0.001(4) -0.003(4)
Au2 0.0161(3) 0.0369(4) 0.0331(4) 0.0063(3) 0.0029(2) 0.0007(2)
O2 0.031(5) 0.043(6) 0.077(8) 0.021(5) 0.021(5) 0.003(4)
N2 0.036(5) 0.028(5) 0.022(5) -0.005(4) -0.003(4) -0.002(4)
C2 0.021(5) 0.029(6) 0.017(5) 0.000(4) -0.002(4) -0.002(4)
N3 0.032(6) 0.078(10) 0.043(7) 0.014(7) 0.011(5) 0.005(6)
C3 0.023(6) 0.044(8) 0.034(7) 0.015(6) 0.001(5) 0.004(5)
O10 0.016(3) 0.018(4) 0.017(3) -0.001(3) 0.004(3) 0.000(3)
N10 0.012(4) 0.023(5) 0.014(4) 0.005(3) 0.004(3) 0.006(3)
C10 0.011(4) 0.036(6) 0.016(5) -0.001(4) 0.002(4) -0.003(4)
O11 0.013(3) 0.027(4) 0.013(3) -0.005(3) 0.003(2) -0.006(3)
N11 0.016(4) 0.019(4) 0.012(4) -0.008(3) 0.001(3) -0.003(3)
C11 0.015(5) 0.034(6) 0.027(6) 0.016(5) 0.006(4) 0.010(4)
C12 0.027(5) 0.025(6) 0.033(6) 0.002(5) 0.008(5) 0.008(5)
C13 0.027(5) 0.025(6) 0.027(6) 0.002(5) 0.008(5) 0.003(5)
C14 0.016(4) 0.021(5) 0.012(4) 0.000(4) 0.004(3) 0.000(4)
C15 0.015(4) 0.021(5) 0.014(4) -0.007(4) 0.000(4) -0.003(4)
C16 0.028(5) 0.017(5) 0.019(5) -0.004(4) 0.011(4) 0.000(4)
C17 0.035(6) 0.034(7) 0.015(5) -0.005(4) 0.005(4) -0.002(5)
C18 0.026(6) 0.038(7) 0.021(5) -0.001(5) -0.009(4) -0.002(5)
C19 0.018(5) 0.025(6) 0.022(5) -0.002(4) -0.002(4) 0.005(4)
C21 0.031(7) 0.075(13) 0.086(13) 0.012(10) 0.023(8) -0.017(8)
C22 0.044(9) 0.100(16) 0.078(13) 0.036(12) 0.015(9) -0.013(10)

loop_
_atom_type_symbol
_atom_type_description
_atom_type_scat_dispersion_real
_atom_type_scat_dispersion_imag
_atom_type_scat_source
C C 0.0033 0.0016 'International Tables Vol C Tables 4.2.6.8 and 6.1.1.4'
H H 0.0000 0.0000 'International Tables Vol C Tables 4.2.6.8 and 6.1.1.4'
Au Au -2.0133 8.8022 'International Tables Vol C Tables 4.2.6.8 and 6.1.1.4'
N N 0.0061 0.0033 'International Tables Vol C Tables 4.2.6.8 and 6.1.1.4'
O O 0.0106 0.0060 'International Tables Vol C Tables 4.2.6.8 and 6.1.1.4'
Tb Tb -0.1723 4.1537 'International Tables Vol C Tables 4.2.6.8 and 6.1.1.4'

loop_
_geom_angle_atom_site_label_1
_geom_angle_atom_site_label_2
_geom_angle_atom_site_label_3
_geom_angle
_geom_angle_site_symmetry_1
_geom_angle_site_symmetry_3
_geom_angle_publ_flag
C1 Au1 Au2 91.8(3) . 2 ?
C2 Au1 C1 174.8(4) . . ?
C2 Au1 Au2 92.6(3) . 2 ?
O1 Tb1 O1 79.8(4) . 2_655 ?
O1 Tb1 N1 74.5(3) . 2_655 ?
O1 Tb1 N1 76.4(3) 2_655 2_655 ?
O1 Tb1 N1 76.4(3) . . ?
O1 Tb1 N1 74.5(3) 2_655 . ?
O1 Tb1 O11 119.7(2) . . ?
O1 Tb1 O11 138.2(2) . 2_655 ?
O1 Tb1 O11 138.2(2) 2_655 . ?
O1 Tb1 O11 119.7(2) 2_655 2_655 ?
N1 Tb1 N1 141.9(4) . 2_655 ?
O10 Tb1 O1 146.3(3) 2_655 . ?
O10 Tb1 O1 68.8(3) 2_655 2_655 ?
O10 Tb1 O1 68.8(3) . . ?
O10 Tb1 O1 146.3(3) . 2_655 ?
O10 Tb1 N1 105.4(3) . 2_655 ?
O10 Tb1 N1 86.3(3) . . ?
O10 Tb1 N1 86.3(3) 2_655 2_655 ?
O10 Tb1 N1 105.4(3) 2_655 . ?
O10 Tb1 O10 144.3(4) 2_655 . ?
O10 Tb1 O11 71.4(2) . . ?
O10 Tb1 O11 79.8(2) . 2_655 ?
O10 Tb1 O11 79.8(2) 2_655 . ?
O10 Tb1 O11 71.4(2) 2_655 2_655 ?
O11 Tb1 N1 74.6(3) . 2_655 ?
O11 Tb1 N1 142.5(3) 2_655 2_655 ?
O11 Tb1 N1 74.6(3) 2_655 . ?
O11 Tb1 N1 142.5(3) . . ?
O11 Tb1 O11 72.1(4) . 2_655 ?
Tb1 O1 H1A 133(7) . . ?
Tb1 O1 H1B 121(7) . . ?
H1A O1 H1B 105(3) . . ?
C1 N1 Tb1 173.1(8) . . ?
N1 C1 Au1 174.7(10) . . ?
Au1 Au2 Au1 180.000(13) 2 6_566 ?
C3 Au2 Au1 86.5(4) 5_566 6_566 ?
C3 Au2 Au1 93.5(4) . 6_566 ?
C3 Au2 Au1 93.5(4) 5_566 2 ?
C3 Au2 Au1 86.5(4) . 2 ?
C3 Au2 C3 180.00(15) . 5_566 ?
C21 O2 H2 109.5 . . ?
N2 C2 Au1 175.5(10) . . ?
N3 C3 Au2 174.3(13) . . ?
N10 O10 Tb1 120.0(5) . . ?
O10 N10 C10 119.8(9) . . ?
O10 N10 C14 119.7(8) . . ?
C10 N10 C14 120.5(9) . . ?
N10 C10 H10 120.0 . . ?
N10 C10 C11 120.1(10) . . ?
C11 C10 H10 120.0 . . ?
N11 O11 Tb1 125.7(6) . . ?
O11 N11 C15 119.6(8) . . ?
O11 N11 C19 119.5(8) . . ?
C19 N11 C15 120.8(8) . . ?
C10 C11 H11 119.5 . . ?
C10 C11 C12 121.0(10) . . ?
C12 C11 H11 119.5 . . ?
C11 C12 H12 121.3 . . ?
C13 C12 C11 117.3(11) . . ?
C13 C12 H12 121.3 . . ?
C12 C13 H13 119.2 . . ?
C14 C13 C12 121.5(11) . . ?
C14 C13 H13 119.2 . . ?
N10 C14 C15 118.5(9) . . ?
C13 C14 N10 119.4(9) . . ?
C13 C14 C15 122.0(10) . . ?
N11 C15 C14 118.9(8) . . ?
N11 C15 C16 119.7(9) . . ?
C16 C15 C14 121.1(9) . . ?
C15 C16 H16 119.9 . . ?
C15 C16 C17 120.3(10) . . ?
C17 C16 H16 119.9 . . ?
C16 C17 H17 120.5 . . ?
C16 C17 C18 119.1(10) . . ?
C18 C17 H17 120.5 . . ?
C17 C18 H18 120.4 . . ?
C19 C18 C17 119.3(10) . . ?
C19 C18 H18 120.4 . . ?
N11 C19 C18 120.8(10) . . ?
N11 C19 H19 119.6 . . ?
C18 C19 H19 119.6 . . ?
O2 C21 H21A 108.5 . . ?
O2 C21 H21B 108.5 . . ?
O2 C21 C22 114.9(15) . . ?
H21A C21 H21B 107.5 . . ?
C22 C21 H21A 108.5 . . ?
C22 C21 H21B 108.5 . . ?
C21 C22 H22A 109.5 . . ?
C21 C22 H22B 109.5 . . ?
C21 C22 H22C 109.5 . . ?
H22A C22 H22B 109.5 . . ?
H22A C22 H22C 109.5 . . ?
H22B C22 H22C 109.5 . . ?

loop_
_geom_bond_atom_site_label_1
_geom_bond_atom_site_label_2
_geom_bond_distance
_geom_bond_site_symmetry_2
_geom_bond_publ_flag
Au1 C1 1.997(11) . ?
Au1 Au2 3.3042(5) 2 ?
Au1 C2 1.975(10) . ?
Tb1 O1 2.367(7) 2_655 ?
Tb1 O1 2.367(7) . ?
Tb1 N1 2.492(8) . ?
Tb1 N1 2.492(8) 2_655 ?
Tb1 O10 2.335(7) 2_655 ?
Tb1 O10 2.335(7) . ?
Tb1 O11 2.385(7) 2_655 ?
Tb1 O11 2.385(7) . ?
O1 H1A 0.82(2) . ?
O1 H1B 0.82(2) . ?
N1 C1 1.125(14) . ?
Au2 C3 1.974(13) 5_566 ?
Au2 C3 1.974(13) . ?
O2 H2 0.8400 . ?
O2 C21 1.402(18) . ?
N2 C2 1.147(14) . ?
N3 C3 1.158(18) . ?
O10 N10 1.308(11) . ?
N10 C10 1.356(13) . ?
N10 C14 1.366(13) . ?
C10 H10 0.9500 . ?
C10 C11 1.369(16) . ?
O11 N11 1.331(10) . ?
N11 C15 1.372(13) . ?
N11 C19 1.350(13) . ?
C11 H11 0.9500 . ?
C11 C12 1.385(18) . ?
C12 H12 0.9500 . ?
C12 C13 1.384(17) . ?
C13 H13 0.9500 . ?
C13 C14 1.367(16) . ?
C14 C15 1.482(13) . ?
C15 C16 1.380(14) . ?
C16 H16 0.9500 . ?
C16 C17 1.388(16) . ?
C17 H17 0.9500 . ?
C17 C18 1.396(17) . ?
C18 H18 0.9500 . ?
C18 C19 1.383(16) . ?
C19 H19 0.9500 . ?
C21 H21A 0.9900 . ?
C21 H21B 0.9900 . ?
C21 C22 1.44(3) . ?
C22 H22A 0.9800 . ?
C22 H22B 0.9800 . ?
C22 H22C 0.9800 . ?

loop_
_geom_torsion_atom_site_label_1
_geom_torsion_atom_site_label_2
_geom_torsion_atom_site_label_3
_geom_torsion_atom_site_label_4
_geom_torsion
_geom_torsion_site_symmetry_1
_geom_torsion_site_symmetry_2
_geom_torsion_site_symmetry_3
_geom_torsion_site_symmetry_4
_geom_torsion_publ_flag
Tb1 O10 N10 C10 89.3(9) . . . . ?
Tb1 O10 N10 C14 -92.2(9) . . . . ?
Tb1 O11 N11 C15 -82.1(10) . . . . ?
Tb1 O11 N11 C19 101.3(9) . . . . ?
O10 N10 C10 C11 179.3(9) . . . . ?
O10 N10 C14 C13 -176.9(9) . . . . ?
O10 N10 C14 C15 -0.4(13) . . . . ?
N10 C10 C11 C12 -2.5(16) . . . . ?
N10 C14 C15 N11 62.6(13) . . . . ?
N10 C14 C15 C16 -124.2(11) . . . . ?
C10 N10 C14 C13 1.6(14) . . . . ?
C10 N10 C14 C15 178.1(9) . . . . ?
C10 C11 C12 C13 1.8(16) . . . . ?
O11 N11 C15 C14 -2.5(14) . . . . ?
O11 N11 C15 C16 -175.8(9) . . . . ?
O11 N11 C19 C18 179.2(10) . . . . ?
N11 C15 C16 C17 -2.7(16) . . . . ?
C11 C12 C13 C14 0.6(17) . . . . ?
C12 C13 C14 N10 -2.3(16) . . . . ?
C12 C13 C14 C15 -178.7(10) . . . . ?
C13 C14 C15 N11 -121.1(11) . . . . ?
C13 C14 C15 C16 52.2(15) . . . . ?
C14 N10 C10 C11 0.8(14) . . . . ?
C14 C15 C16 C17 -175.9(10) . . . . ?
C15 N11 C19 C18 2.7(16) . . . . ?
C15 C16 C17 C18 1.4(17) . . . . ?
C16 C17 C18 C19 1.9(18) . . . . ?
C17 C18 C19 N11 -4.0(18) . . . . ?
C19 N11 C15 C14 174.0(10) . . . . ?
C19 N11 C15 C16 0.7(15) . . . . ?
